data_7232212
loop_
_publ_author_name
'Fellowes, Thomas'
'White, Jonathan M.'

_publ_section_title
;
 New insights into chalcogen bonding provided by co-crystal structures of
 benzisoselenazolinone derivatives and nitrogen bases
;
_journal_issue 10
_journal_name_full CrystEngComm
_journal_page_first 1539
_journal_paper_doi 10.1039/C8CE01853G
_journal_volume 21
_journal_year 2019
_chemical_formula_sum 'C14 H8 N2 O Se'
_chemical_formula_weight 299.18
_space_group_crystal_system orthorhombic
_space_group_IT_number 29
_space_group_name_Hall 'P 2c -2ac'
_space_group_name_H-M_alt 'P c a 21'
_symmetry_space_group_name_Hall 'P 2c -2ac'
_symmetry_space_group_name_H-M 'P c a 21'
_atom_sites_solution_hydrogens geom
_audit_creation_method SHELXL-2016/6
_audit_update_record
;
2018-09-12 deposited with the CCDC.
2018-11-08 downloaded from the CCDC.
;
_cell_angle_alpha 90
_cell_angle_beta 90
_cell_angle_gamma 90
_cell_formula_units_Z 4
_cell_length_a 17.371(4)
_cell_length_b 5.3080(11)
_cell_length_c 11.633(2)
_cell_measurement_reflns_used 1779
_cell_measurement_temperature 100.0(2)
_cell_measurement_theta_max 31.5
_cell_measurement_theta_min 4.3
_cell_volume 1072.6(4)
_computing_cell_refinement 'XDS (Kabsch, 1993)'
_computing_data_collection 'AS QEGUI'
_computing_data_reduction 'XDS (Kabsch, 1993)'
_computing_structure_refinement 'SHELXL-2016/6 (Sheldrick, 2016)'
_computing_structure_solution 'SHELXT 2014/4 (Sheldrick, 2014)'
_diffrn_ambient_temperature 100.0(2)
_diffrn_measured_fraction_theta_full 0.964
_diffrn_measured_fraction_theta_max 0.838
_diffrn_measurement_device_type 'ADSC Quantum 210r'
_diffrn_measurement_method 'Omega Scan'
_diffrn_radiation_monochromator 'Silicon Double Crystal'
_diffrn_radiation_source 'MX1 Beamline Australian Synchrotron'
_diffrn_radiation_type Synchrotron
_diffrn_radiation_wavelength 0.710920
_diffrn_reflns_av_R_equivalents 0.0363
_diffrn_reflns_av_unetI/netI 0.0246
_diffrn_reflns_Laue_measured_fraction_full 0.964
_diffrn_reflns_Laue_measured_fraction_max 0.838
_diffrn_reflns_limit_h_max 22
_diffrn_reflns_limit_h_min -22
_diffrn_reflns_limit_k_max 7
_diffrn_reflns_limit_k_min -7
_diffrn_reflns_limit_l_max 16
_diffrn_reflns_limit_l_min -16
_diffrn_reflns_number 16031
_diffrn_reflns_point_group_measured_fraction_full 0.963
_diffrn_reflns_point_group_measured_fraction_max 0.828
_diffrn_reflns_theta_full 25.242
_diffrn_reflns_theta_max 31.564
_diffrn_reflns_theta_min 4.380
_exptl_absorpt_coefficient_mu 3.486
_exptl_absorpt_correction_T_max 0.74
_exptl_absorpt_correction_T_min 0.61
_exptl_absorpt_correction_type multi-scan
_exptl_absorpt_process_details 'XDS (Kabsch, 1993)'
_exptl_crystal_colour colourless
_exptl_crystal_density_diffrn 1.853
_exptl_crystal_description plate
_exptl_crystal_F_000 592
_exptl_crystal_size_max 0.15
_exptl_crystal_size_mid 0.10
_exptl_crystal_size_min 0.02
_refine_diff_density_max 0.401
_refine_diff_density_min -1.411
_refine_diff_density_rms 0.089
_refine_ls_abs_structure_details
;
 Flack x determined using 1327 quotients [(I+)-(I-)]/[(I+)+(I-)]
 (Parsons, Flack and Wagner, Acta Cryst. B69 (2013) 249-259).
;
_refine_ls_abs_structure_Flack 0.045(4)
_refine_ls_extinction_method none
_refine_ls_goodness_of_fit_ref 1.129
_refine_ls_hydrogen_treatment constr
_refine_ls_matrix_type full
_refine_ls_number_parameters 163
_refine_ls_number_reflns 2967
_refine_ls_number_restraints 1
_refine_ls_restrained_S_all 1.129
_refine_ls_R_factor_all 0.0279
_refine_ls_R_factor_gt 0.0271
_refine_ls_shift/su_max 0.002
_refine_ls_shift/su_mean 0.000
_refine_ls_structure_factor_coef Fsqd
_refine_ls_weighting_details 'w=1/[\s^2^(Fo^2^)+(0.0449P)^2^+0.4292P] where P=(Fo^2^+2Fc^2^)/3'
_refine_ls_weighting_scheme calc
_refine_ls_wR_factor_gt 0.0746
_refine_ls_wR_factor_ref 0.0751
_reflns_Friedel_coverage 0.892
_reflns_Friedel_fraction_full 0.962
_reflns_Friedel_fraction_max 0.817
_reflns_number_gt 2895
_reflns_number_total 2967
_reflns_threshold_expression 'I > 2\s(I)'
_cod_data_source_file c8ce01853g2.cif
_cod_data_source_block 3
_cod_depositor_comments
;
The following automatic conversions were performed:

'_exptl_absorpt_correction_type' value 'Multi-Scan' changed to
'multi-scan' according to
/home/data/users/saulius/crontab/automatic-downloads/rss-feeds/RSC/lib/dictionaries/cif_core.dic
dictionary named 'cif_core.dic' version 2.4.2 from 2011-04-26.

Automatic conversion script
Id: cif_fix_values 4973 2017-02-22 13:04:09Z antanas 

 Adding full bibliography for 7232209--7232217.cif.
;
_cod_database_code 7232212
_shelx_shelxl_version_number 2016/6
_shelx_space_group_comment
;
The symmetry employed for this shelxl refinement is uniquely defined
by the following loop, which should always be used as a source of
symmetry information in preference to the above space-group names.
They are only intended as comments.
;

loop_
_space_group_symop_operation_xyz
'x, y, z'
'-x, -y, z+1/2'
'x+1/2, -y, z'
'-x+1/2, y, z+1/2'

loop_
_atom_site_label
_atom_site_type_symbol
_atom_site_fract_x
_atom_site_fract_y
_atom_site_fract_z
_atom_site_U_iso_or_equiv
_atom_site_adp_type
_atom_site_occupancy
_atom_site_site_symmetry_order
_atom_site_calc_flag
_atom_site_refinement_flags_posn
_atom_site_refinement_flags_adp
C1 C 0.79112(14) 0.0869(5) 0.3891(2) 0.0136(4) Uani 1 1 d . .
C2 C 0.75360(12) 0.0662(6) 0.4948(3) 0.0152(6) Uani 1 1 d . .
C3 C 0.77554(15) -0.1195(5) 0.5736(2) 0.0152(4) Uani 1 1 d . .
H3 H 0.749843 -0.135661 0.643378 0.018 Uiso 1 1 calc R U
C4 C 0.83609(14) -0.2792(5) 0.5465(2) 0.0167(4) Uani 1 1 d . .
H4 H 0.851430 -0.402743 0.598346 0.020 Uiso 1 1 calc R U
C5 C 0.87426(14) -0.2540(5) 0.4405(2) 0.0168(5) Uani 1 1 d . .
H5 H 0.915215 -0.360449 0.423404 0.020 Uiso 1 1 calc R U
C6 C 0.85202(14) -0.0732(5) 0.3607(2) 0.0164(5) Uani 1 1 d . .
H6 H 0.877034 -0.059191 0.290335 0.020 Uiso 1 1 calc R U
C7 C 0.69211(14) 0.2484(5) 0.5134(2) 0.0142(4) Uani 1 1 d . .
C8 C 0.63333(14) 0.6066(5) 0.4142(2) 0.0151(4) Uani 1 1 d . .
C9 C 0.58424(14) 0.6241(5) 0.5155(2) 0.0154(4) Uani 1 1 d . .
C10 C 0.59403(14) 0.4510(5) 0.6070(2) 0.0146(4) Uani 1 1 d . .
C11 C 0.54423(15) 0.4690(5) 0.7025(2) 0.0169(4) Uani 1 1 d . .
H11 H 0.548589 0.354324 0.762550 0.020 Uiso 1 1 calc R U
C12 C 0.48911(17) 0.6560(5) 0.7072(3) 0.0186(5) Uani 1 1 d . .
H12 H 0.457082 0.666872 0.771095 0.022 Uiso 1 1 calc R U
C13 C 0.48055(16) 0.8304(5) 0.6170(3) 0.0200(5) Uani 1 1 d . .
H13 H 0.443438 0.956298 0.621607 0.024 Uiso 1 1 calc R U
C14 C 0.52748(15) 0.8135(5) 0.5219(2) 0.0181(5) Uani 1 1 d . .
H14 H 0.521720 0.927343 0.461711 0.022 Uiso 1 1 calc R U
N1 N 0.68315(12) 0.4012(4) 0.41873(17) 0.0138(4) Uani 1 1 d . .
N2 N 0.65081(13) 0.2666(4) 0.60679(19) 0.0149(4) Uani 1 1 d . .
O1 O 0.63230(11) 0.7444(4) 0.32937(17) 0.0186(4) Uani 1 1 d . .
Se1 Se 0.74924(2) 0.34228(4) 0.29331(9) 0.01508(10) Uani 1 1 d . .

loop_
_atom_site_aniso_label
_atom_site_aniso_U_11
_atom_site_aniso_U_22
_atom_site_aniso_U_33
_atom_site_aniso_U_23
_atom_site_aniso_U_13
_atom_site_aniso_U_12
C1 0.0171(10) 0.0128(10) 0.0110(9) 0.0014(9) -0.0027(8) -0.0020(8)
C2 0.0174(13) 0.0139(14) 0.0144(14) -0.0016(12) -0.0007(7) -0.0024(7)
C3 0.0169(12) 0.0148(10) 0.0139(10) -0.0002(9) -0.0003(8) -0.0014(8)
C4 0.0204(10) 0.0148(9) 0.0148(10) 0.0011(11) -0.0023(9) 0.0002(8)
C5 0.0186(10) 0.0155(11) 0.0165(11) -0.0025(9) -0.0020(9) 0.0009(9)
C6 0.0184(10) 0.0159(11) 0.0150(11) -0.0001(9) -0.0007(8) -0.0015(9)
C7 0.0176(10) 0.0138(10) 0.0113(9) 0.0003(9) -0.0022(8) -0.0020(7)
C8 0.0166(10) 0.0137(10) 0.0151(11) -0.0011(10) -0.0022(8) -0.0010(8)
C9 0.0154(10) 0.0166(10) 0.0141(10) -0.0005(9) -0.0011(8) -0.0010(8)
C10 0.0164(11) 0.0140(10) 0.0135(10) -0.0003(9) -0.0022(8) -0.0010(8)
C11 0.0181(11) 0.0173(11) 0.0154(10) 0.0033(9) 0.0007(9) -0.0015(9)
C12 0.0177(12) 0.0175(12) 0.0206(12) 0.0008(9) 0.0027(9) -0.0007(9)
C13 0.0162(11) 0.0207(13) 0.0231(13) 0.0023(10) 0.0008(9) 0.0030(8)
C14 0.0193(11) 0.0161(10) 0.0188(12) 0.0018(10) -0.0015(9) 0.0016(8)
N1 0.0181(9) 0.0148(9) 0.0087(8) -0.0003(8) -0.0005(7) 0.0003(7)
N2 0.0192(10) 0.0134(9) 0.0121(9) 0.0022(8) -0.0001(7) 0.0009(7)
O1 0.0226(9) 0.0194(9) 0.0137(7) 0.0042(7) -0.0024(6) 0.0003(7)
Se1 0.01876(16) 0.01488(16) 0.01159(14) 0.00088(14) -0.00029(7) -0.00090(7)

loop_
_atom_type_symbol
_atom_type_description
_atom_type_scat_dispersion_real
_atom_type_scat_dispersion_imag
_atom_type_scat_source
C C 0.0033 0.0016 'International Tables Vol C Tables 4.2.6.8 and 6.1.1.4'
H H 0.0000 0.0000 'International Tables Vol C Tables 4.2.6.8 and 6.1.1.4'
N N 0.0061 0.0033 'International Tables Vol C Tables 4.2.6.8 and 6.1.1.4'
O O 0.0106 0.0060 'International Tables Vol C Tables 4.2.6.8 and 6.1.1.4'
Se Se -0.0929 2.2259 'International Tables Vol C Tables 4.2.6.8 and 6.1.1.4'

loop_
_geom_angle_atom_site_label_1
_geom_angle_atom_site_label_2
_geom_angle_atom_site_label_3
_geom_angle
C6 C1 C2 120.9(2)
C6 C1 Se1 125.88(18)
C2 C1 Se1 113.19(19)
C1 C2 C3 120.4(2)
C1 C2 C7 114.9(3)
C3 C2 C7 124.7(3)
C4 C3 C2 119.2(2)
C4 C3 H3 120.4
C2 C3 H3 120.4
C3 C4 C5 119.9(2)
C3 C4 H4 120.0
C5 C4 H4 120.0
C6 C5 C4 121.3(2)
C6 C5 H5 119.3
C4 C5 H5 119.3
C5 C6 C1 118.3(2)
C5 C6 H6 120.9
C1 C6 H6 120.9
N2 C7 N1 124.1(2)
N2 C7 C2 125.2(2)
N1 C7 C2 110.8(2)
O1 C8 N1 120.4(2)
O1 C8 C9 127.1(2)
N1 C8 C9 112.5(2)
C14 C9 C10 120.5(2)
C14 C9 C8 119.8(2)
C10 C9 C8 119.7(2)
N2 C10 C11 118.9(2)
N2 C10 C9 122.8(2)
C11 C10 C9 118.3(2)
C12 C11 C10 120.4(2)
C12 C11 H11 119.8
C10 C11 H11 119.8
C11 C12 C13 121.1(3)
C11 C12 H12 119.5
C13 C12 H12 119.5
C14 C13 C12 119.6(2)
C14 C13 H13 120.2
C12 C13 H13 120.2
C13 C14 C9 120.2(2)
C13 C14 H14 119.9
C9 C14 H14 119.9
C7 N1 C8 124.2(2)
C7 N1 Se1 116.96(17)
C8 N1 Se1 118.64(16)
C7 N2 C10 116.3(2)
N1 Se1 C1 84.12(10)

loop_
_geom_bond_atom_site_label_1
_geom_bond_atom_site_label_2
_geom_bond_distance
C1 C6 1.396(4)
C1 C2 1.397(4)
C1 Se1 1.899(3)
C2 C3 1.399(4)
C2 C7 1.457(4)
C3 C4 1.387(4)
C3 H3 0.9300
C4 C5 1.407(4)
C4 H4 0.9300
C5 C6 1.389(4)
C5 H5 0.9300
C6 H6 0.9300
C7 N2 1.305(3)
C7 N1 1.377(3)
C8 O1 1.228(3)
C8 N1 1.393(3)
C8 C9 1.458(3)
C9 C14 1.410(3)
C9 C10 1.416(3)
C10 N2 1.390(3)
C10 C11 1.411(3)
C11 C12 1.380(4)
C11 H11 0.9300
C12 C13 1.407(4)
C12 H12 0.9300
C13 C14 1.377(4)
C13 H13 0.9300
C14 H14 0.9300
N1 Se1 1.883(2)

loop_
_geom_torsion_atom_site_label_1
_geom_torsion_atom_site_label_2
_geom_torsion_atom_site_label_3
_geom_torsion_atom_site_label_4
_geom_torsion
C6 C1 C2 C3 -1.3(4)
Se1 C1 C2 C3 177.6(2)
C6 C1 C2 C7 178.9(2)
Se1 C1 C2 C7 -2.2(3)
C1 C2 C3 C4 1.4(4)
C7 C2 C3 C4 -178.8(2)
C2 C3 C4 C5 -0.4(4)
C3 C4 C5 C6 -0.8(4)
C4 C5 C6 C1 0.9(4)
C2 C1 C6 C5 0.1(4)
Se1 C1 C6 C5 -178.58(19)
C1 C2 C7 N2 -178.4(2)
C3 C2 C7 N2 1.8(4)
C1 C2 C7 N1 1.5(3)
C3 C2 C7 N1 -178.3(2)
O1 C8 C9 C14 0.9(4)
N1 C8 C9 C14 -176.5(2)
O1 C8 C9 C10 -179.0(2)
N1 C8 C9 C10 3.6(3)
C14 C9 C10 N2 -177.7(2)
C8 C9 C10 N2 2.2(4)
C14 C9 C10 C11 1.8(4)
C8 C9 C10 C11 -178.4(2)
N2 C10 C11 C12 177.6(2)
C9 C10 C11 C12 -1.9(4)
C10 C11 C12 C13 0.8(4)
C11 C12 C13 C14 0.5(4)
C12 C13 C14 C9 -0.6(4)
C10 C9 C14 C13 -0.5(4)
C8 C9 C14 C13 179.6(2)
N2 C7 N1 C8 5.4(4)
C2 C7 N1 C8 -174.5(2)
N2 C7 N1 Se1 179.85(19)
C2 C7 N1 Se1 0.0(3)
O1 C8 N1 C7 175.0(2)
C9 C8 N1 C7 -7.3(3)
O1 C8 N1 Se1 0.7(3)
C9 C8 N1 Se1 178.32(16)
N1 C7 N2 C10 1.0(3)
C2 C7 N2 C10 -179.1(2)
C11 C10 N2 C7 175.9(2)
C9 C10 N2 C7 -4.6(3)
C7 N1 Se1 C1 -0.93(18)
C8 N1 Se1 C1 173.81(19)
C6 C1 Se1 N1 -179.5(2)
C2 C1 Se1 N1 1.72(19)
